data_2229531
loop_
_publ_author_name
'Xu, Jia-Ying'
'Cheng, Wei-Hua'

_publ_section_title
;
 <i>N</i>,4-Dimethylbenzamide
;
_journal_coeditor_code VM2076
_journal_issue 3
_journal_name_full 'Acta Crystallographica Section E'
_journal_page_first o557
_journal_paper_doi 10.1107/S1600536811003527
_journal_volume 67
_journal_year 2011
_chemical_formula_iupac 'C9 H11 N O'
_chemical_formula_moiety 'C9 H11 N O'
_chemical_formula_sum 'C9 H11 N O'
_chemical_formula_weight 149.19
_chemical_name_systematic <i>N</i>,4-Dimethylbenzamide
_space_group_IT_number 14
_symmetry_cell_setting monoclinic
_symmetry_space_group_name_Hall '-P 2yn'
_symmetry_space_group_name_H-M 'P 1 21/n 1'
_atom_sites_solution_hydrogens geom
_atom_sites_solution_primary direct
_atom_sites_solution_secondary difmap
_audit_creation_method SHELXL-97
_cell_angle_alpha 90.00
_cell_angle_beta 92.63(3)
_cell_angle_gamma 90.00
_cell_formula_units_Z 4
_cell_length_a 6.7670(14)
_cell_length_b 9.946(2)
_cell_length_c 12.229(2)
_cell_measurement_reflns_used 25
_cell_measurement_temperature 293(2)
_cell_measurement_theta_max 13
_cell_measurement_theta_min 9
_cell_volume 822.2(3)
_computing_cell_refinement 'CAD-4 Software (Enraf--Nonius, 1985)'
_computing_data_collection 'CAD-4 Software (Enraf--Nonius, 1985)'
_computing_data_reduction 'XCAD4 (Harms & Wocadlo,1995)'
_computing_molecular_graphics 'SHELXTL (Sheldrick, 2008)'
_computing_publication_material 'SHELXTL (Sheldrick, 2008)'
_computing_structure_refinement 'SHELXL97 (Sheldrick, 2008)'
_computing_structure_solution 'SHELXS97 (Sheldrick, 2008)'
_diffrn_ambient_temperature 293(2)
_diffrn_measured_fraction_theta_full 1.000
_diffrn_measured_fraction_theta_max 1.000
_diffrn_measurement_device_type 'Enraf--Nonius CAD-4'
_diffrn_measurement_method \w/2\q
_diffrn_radiation_monochromator graphite
_diffrn_radiation_source 'fine-focus sealed tube'
_diffrn_radiation_type MoK\a
_diffrn_radiation_wavelength 0.71073
_diffrn_reflns_av_R_equivalents 0.0332
_diffrn_reflns_av_sigmaI/netI 0.0307
_diffrn_reflns_limit_h_max 8
_diffrn_reflns_limit_h_min 0
_diffrn_reflns_limit_k_max 11
_diffrn_reflns_limit_k_min -11
_diffrn_reflns_limit_l_max 14
_diffrn_reflns_limit_l_min -14
_diffrn_reflns_number 3362
_diffrn_reflns_theta_full 25.38
_diffrn_reflns_theta_max 25.38
_diffrn_reflns_theta_min 2.64
_diffrn_standards_decay_% 1
_diffrn_standards_interval_count 200
_diffrn_standards_interval_time 120
_diffrn_standards_number 3
_exptl_absorpt_coefficient_mu 0.079
_exptl_absorpt_correction_T_max 0.9921
_exptl_absorpt_correction_T_min 0.9767
_exptl_absorpt_correction_type psi-scan
_exptl_absorpt_process_details '(North <i>et al.</i>, 1968)'
_exptl_crystal_colour colourless
_exptl_crystal_density_diffrn 1.205
_exptl_crystal_density_method 'not measured'
_exptl_crystal_description block
_exptl_crystal_F_000 320
_exptl_crystal_size_max 0.30
_exptl_crystal_size_mid 0.20
_exptl_crystal_size_min 0.10
_refine_diff_density_max 0.204
_refine_diff_density_min -0.151
_refine_ls_extinction_coef 0.028(8)
_refine_ls_extinction_expression Fc^*^=kFc[1+0.001xFc^2^\l^3^/sin(2\q)]^-1/4^
_refine_ls_extinction_method 'SHELXL97 (Sheldrick, 2008)'
_refine_ls_goodness_of_fit_ref 1.005
_refine_ls_hydrogen_treatment constr
_refine_ls_matrix_type full
_refine_ls_number_parameters 103
_refine_ls_number_reflns 1510
_refine_ls_number_restraints 0
_refine_ls_restrained_S_all 1.005
_refine_ls_R_factor_all 0.0735
_refine_ls_R_factor_gt 0.0501
_refine_ls_shift/su_max 0.000
_refine_ls_shift/su_mean 0.000
_refine_ls_structure_factor_coef Fsqd
_refine_ls_weighting_details 'calc w=1/[\s^2^(Fo^2^)+(0.1000P)^2^+0.0800P] where P=(Fo^2^+2Fc^2^)/3'
_refine_ls_weighting_scheme calc
_refine_ls_wR_factor_gt 0.1457
_refine_ls_wR_factor_ref 0.1658
_reflns_number_gt 1062
_reflns_number_total 1510
_reflns_threshold_expression I>2\s(I)
_cod_data_source_file vm2076.cif
_cod_data_source_block I
_cod_original_sg_symbol_H-M 'P 21/n'
_cod_database_code 2229531
_cod_database_fobs_code 2229531

loop_
_symmetry_equiv_pos_as_xyz
'x, y, z'
'-x+1/2, y+1/2, -z+1/2'
'-x, -y, -z'
'x-1/2, -y-1/2, z-1/2'

loop_
_atom_site_type_symbol
_atom_site_label
_atom_site_fract_x
_atom_site_fract_y
_atom_site_fract_z
_atom_site_U_iso_or_equiv
_atom_site_adp_type
_atom_site_calc_flag
_atom_site_refinement_flags
_atom_site_occupancy
_atom_site_disorder_assembly
_atom_site_disorder_group
O O 0.2041(3) 0.99892(14) 0.23558(16) 0.0773(6) Uani d . 1 . .
N N 0.2849(2) 0.78998(15) 0.28900(14) 0.0514(5) Uani d . 1 . .
H H0A 0.2554 0.7059 0.2868 0.062 Uiso calc R 1 . .
C C1 -0.5644(4) 0.6995(3) 0.0146(2) 0.0766(8) Uani d . 1 . .
H H1A -0.6295 0.6353 0.0592 0.115 Uiso calc R 1 . .
H H1B -0.5367 0.6591 -0.0543 0.115 Uiso calc R 1 . .
H H1C -0.6485 0.7763 0.0023 0.115 Uiso calc R 1 . .
C C2 -0.3742(3) 0.7431(2) 0.07191(17) 0.0550(6) Uani d . 1 . .
C C3 -0.2949(4) 0.8698(2) 0.05499(19) 0.0652(7) Uani d . 1 . .
H H3A -0.3599 0.9283 0.0062 0.078 Uiso calc R 1 . .
C C4 -0.1226(3) 0.9106(2) 0.10867(18) 0.0591(6) Uani d . 1 . .
H H4A -0.0750 0.9968 0.0969 0.071 Uiso calc R 1 . .
C C5 -0.0184(3) 0.82556(17) 0.18015(15) 0.0440(5) Uani d . 1 . .
C C6 -0.0961(3) 0.69834(18) 0.19627(17) 0.0530(6) Uani d . 1 . .
H H6A -0.0291 0.6387 0.2434 0.064 Uiso calc R 1 . .
C C7 -0.2701(3) 0.6593(2) 0.14374(18) 0.0581(6) Uani d . 1 . .
H H7A -0.3195 0.5738 0.1569 0.070 Uiso calc R 1 . .
C C8 0.1657(3) 0.87739(18) 0.23661(16) 0.0479(5) Uani d . 1 . .
C C9 0.4623(3) 0.8321(2) 0.3494(2) 0.0613(6) Uani d . 1 . .
H H9A 0.5168 0.7575 0.3904 0.092 Uiso calc R 1 . .
H H9B 0.4309 0.9034 0.3987 0.092 Uiso calc R 1 . .
H H9C 0.5571 0.8637 0.2993 0.092 Uiso calc R 1 . .

loop_
_atom_site_aniso_label
_atom_site_aniso_U_11
_atom_site_aniso_U_22
_atom_site_aniso_U_33
_atom_site_aniso_U_12
_atom_site_aniso_U_13
_atom_site_aniso_U_23
O 0.0747(11) 0.0273(8) 0.1272(15) -0.0054(7) -0.0245(10) 0.0023(8)
N 0.0498(10) 0.0296(8) 0.0737(12) -0.0025(7) -0.0084(8) -0.0006(7)
C1 0.0590(15) 0.0951(19) 0.0743(16) -0.0004(13) -0.0132(12) -0.0086(14)
C2 0.0481(12) 0.0610(13) 0.0555(12) 0.0047(10) -0.0017(10) -0.0086(10)
C3 0.0654(15) 0.0563(13) 0.0721(15) 0.0125(11) -0.0159(12) 0.0065(11)
C4 0.0631(14) 0.0396(11) 0.0739(14) 0.0040(10) -0.0038(12) 0.0083(10)
C5 0.0446(11) 0.0321(9) 0.0552(11) 0.0050(8) 0.0007(9) -0.0030(8)
C6 0.0531(12) 0.0351(10) 0.0695(13) 0.0000(9) -0.0108(10) 0.0047(9)
C7 0.0547(13) 0.0463(12) 0.0724(14) -0.0055(9) -0.0068(11) -0.0010(10)
C8 0.0503(12) 0.0288(9) 0.0647(12) 0.0016(8) 0.0017(9) -0.0024(8)
C9 0.0537(13) 0.0506(12) 0.0783(15) -0.0037(10) -0.0122(11) -0.0019(11)

loop_
_atom_type_symbol
_atom_type_description
_atom_type_scat_dispersion_real
_atom_type_scat_dispersion_imag
_atom_type_scat_source
C C 0.0033 0.0016 'International Tables Vol C Tables 4.2.6.8 and 6.1.1.4'
H H 0.0000 0.0000 'International Tables Vol C Tables 4.2.6.8 and 6.1.1.4'
N N 0.0061 0.0033 'International Tables Vol C Tables 4.2.6.8 and 6.1.1.4'
O O 0.0106 0.0060 'International Tables Vol C Tables 4.2.6.8 and 6.1.1.4'

loop_
_geom_angle_atom_site_label_1
_geom_angle_atom_site_label_2
_geom_angle_atom_site_label_3
_geom_angle_site_symmetry_1
_geom_angle_site_symmetry_3
_geom_angle
_geom_angle_publ_flag
C8 N C9 . . 121.90(17) ?
C8 N H0A . . 119.0 ?
C9 N H0A . . 119.0 ?
C2 C1 H1A . . 109.5 ?
C2 C1 H1B . . 109.5 ?
H1A C1 H1B . . 109.5 ?
C2 C1 H1C . . 109.5 ?
H1A C1 H1C . . 109.5 ?
H1B C1 H1C . . 109.5 ?
C7 C2 C3 . . 117.0(2) ?
C7 C2 C1 . . 121.6(2) ?
C3 C2 C1 . . 121.4(2) ?
C4 C3 C2 . . 121.5(2) ?
C4 C3 H3A . . 119.2 ?
C2 C3 H3A . . 119.2 ?
C3 C4 C5 . . 121.2(2) ?
C3 C4 H4A . . 119.4 ?
C5 C4 H4A . . 119.4 ?
C4 C5 C6 . . 117.46(19) ?
C4 C5 C8 . . 118.17(17) ?
C6 C5 C8 . . 124.35(17) ?
C7 C6 C5 . . 120.96(19) ?
C7 C6 H6A . . 119.5 ?
C5 C6 H6A . . 119.5 ?
C6 C7 C2 . . 121.9(2) ?
C6 C7 H7A . . 119.0 ?
C2 C7 H7A . . 119.0 ?
O C8 N . . 121.39(19) ?
O C8 C5 . . 120.36(18) ?
N C8 C5 . . 118.24(16) ?
N C9 H9A . . 109.5 ?
N C9 H9B . . 109.5 ?
H9A C9 H9B . . 109.5 ?
N C9 H9C . . 109.5 ?
H9A C9 H9C . . 109.5 ?
H9B C9 H9C . . 109.5 ?

loop_
_geom_bond_atom_site_label_1
_geom_bond_atom_site_label_2
_geom_bond_site_symmetry_2
_geom_bond_distance
_geom_bond_publ_flag
O C8 . 1.237(2) ?
N C8 . 1.330(2) ?
N C9 . 1.442(3) ?
N H0A . 0.8600 ?
C1 C2 . 1.501(3) ?
C1 H1A . 0.9600 ?
C1 H1B . 0.9600 ?
C1 H1C . 0.9600 ?
C2 C7 . 1.381(3) ?
C2 C3 . 1.389(3) ?
C3 C4 . 1.373(3) ?
C3 H3A . 0.9300 ?
C4 C5 . 1.386(3) ?
C4 H4A . 0.9300 ?
C5 C6 . 1.388(3) ?
C5 C8 . 1.489(3) ?
C6 C7 . 1.372(3) ?
C6 H6A . 0.9300 ?
C7 H7A . 0.9300 ?
C9 H9A . 0.9600 ?
C9 H9B . 0.9600 ?
C9 H9C . 0.9600 ?

loop_
_geom_hbond_atom_site_label_D
_geom_hbond_atom_site_label_H
_geom_hbond_atom_site_label_A
_geom_hbond_site_symmetry_A
_geom_hbond_distance_DH
_geom_hbond_distance_HA
_geom_hbond_distance_DA
_geom_hbond_angle_DHA
_geom_hbond_publ_flag
N H0A O 2_545 0.86 2.10 2.912(2) 158 yes

loop_
_geom_torsion_atom_site_label_1
_geom_torsion_atom_site_label_2
_geom_torsion_atom_site_label_3
_geom_torsion_atom_site_label_4
_geom_torsion_site_symmetry_1
_geom_torsion_site_symmetry_2
_geom_torsion_site_symmetry_3
_geom_torsion_site_symmetry_4
_geom_torsion
_geom_torsion_publ_flag
C7 C2 C3 C4 . . . . -1.1(3) ?
C1 C2 C3 C4 . . . . 178.9(2) ?
C2 C3 C4 C5 . . . . 1.5(4) ?
C3 C4 C5 C6 . . . . -0.7(3) ?
C3 C4 C5 C8 . . . . -179.17(19) ?
C4 C5 C6 C7 . . . . -0.4(3) ?
C8 C5 C6 C7 . . . . 177.91(18) ?
C5 C6 C7 C2 . . . . 0.8(3) ?
C3 C2 C7 C6 . . . . -0.1(3) ?
C1 C2 C7 C6 . . . . 179.9(2) ?
C9 N C8 O . . . . 1.5(3) ?
C9 N C8 C5 . . . . -177.53(18) ?
C4 C5 C8 O . . . . 13.1(3) ?
C6 C5 C8 O . . . . -165.2(2) ?
C4 C5 C8 N . . . . -167.81(18) ?
C6 C5 C8 N . . . . 13.8(3) ?

loop_
_cod_related_entry_id
_cod_related_entry_database
_cod_related_entry_code
1 ChemSpider 123802
